data_2023560
loop_
_publ_author_name
'Alam, Md. Rashed'
'Lane, Robert'
'Khajkini, Mojib Pourashouri'
'Baranets, Sviatoslav'

_publ_section_title
;
 Eu5Ga2As6 and Ba5In2As6--x Sb x : new As-containing members of the
 Sr5Al2Sb6 structure type
;
_journal_coeditor_code YP3254
_journal_issue 10
_journal_name_full 'Acta Crystallographica Section C Structural Chemistry'
_journal_paper_doi 10.1107/S2053229626008302
_journal_volume 82
_journal_year 2026
_chemical_formula_moiety 'Ba5 In2 As3.08 Sb2.92'
_chemical_formula_sum 'As3.08 Ba5 In2 Sb2.92'
_chemical_formula_weight 1502.49
_space_group_crystal_system orthorhombic
_space_group_IT_number 62
_space_group_name_Hall '-P 2ac 2n'
_space_group_name_H-M_alt 'P n m a'
_atom_sites_solution_primary dual
_audit_creation_method
;
Olex2 1.5
(compiled 2026.05.24 svn.rec792b02 for OlexSys, GUI svn.r7575)
;
_cell_angle_alpha 90
_cell_angle_beta 90
_cell_angle_gamma 90
_cell_formula_units_Z 4
_cell_length_a 12.2961(4)
_cell_length_b 10.5249(3)
_cell_length_c 13.7557(4)
_cell_measurement_reflns_used 8357
_cell_measurement_temperature 100.00
_cell_measurement_theta_max 23.608
_cell_measurement_theta_min 2.615
_cell_volume 1780.20(9)
_computing_cell_refinement
;
SAINT (Bruker, 2019)
;
_computing_data_collection
;
APEX5 (Bruker, 2019)
;
_computing_data_reduction
;
SAINT (Bruker, 2019)
;
_computing_molecular_graphics
;
DIAMOND (Putz & Brandenburg, 2006)
;
_computing_publication_material
;
publCIF (Westrip, 2010) and
OLEX2 (Dolomanov <i>et al.</i>,  2009)
;
_computing_structure_refinement
;
SHELXL2018 (Sheldrick, 2015<i>b</i>)
;
_computing_structure_solution
;
SHELXT2018 (Sheldrick, 2015<i>a</i>)
;
_diffrn_ambient_temperature 100.00
_diffrn_measured_fraction_theta_full 0.991
_diffrn_measured_fraction_theta_max 0.994
_diffrn_measurement_device_type 'Bruker D8 VENTURE DUO with a PHOTON III C14 detector'
_diffrn_measurement_method '\f and \w scans'
_diffrn_radiation_type AgK\a
_diffrn_radiation_wavelength 0.56086
_diffrn_reflns_av_R_equivalents 0.0780
_diffrn_reflns_av_unetI/netI 0.0416
_diffrn_reflns_limit_h_max 17
_diffrn_reflns_limit_h_min -17
_diffrn_reflns_limit_k_max 15
_diffrn_reflns_limit_k_min -15
_diffrn_reflns_limit_l_max 19
_diffrn_reflns_limit_l_min -18
_diffrn_reflns_number 24159
_diffrn_reflns_theta_full 19.665
_diffrn_reflns_theta_max 23.637
_diffrn_reflns_theta_min 2.325
_diffrn_source_current 0.91
_diffrn_source_power 0.0455
_diffrn_source_voltage 50.0
_exptl_absorpt_coefficient_mu 12.367
_exptl_absorpt_correction_T_max 0.2569
_exptl_absorpt_correction_T_min 0.1440
_exptl_absorpt_correction_type multi-scan
_exptl_absorpt_process_details
;
(SADABS; Bruker, 2016)
;
_exptl_crystal_colour 'metallic blackish black'
_exptl_crystal_density_diffrn 5.606
_exptl_crystal_description plate
_exptl_crystal_F_000 2514
_exptl_crystal_size_max 0.08
_exptl_crystal_size_mid 0.08
_exptl_crystal_size_min 0.06
_refine_diff_density_max 3.337
_refine_diff_density_min -2.048
_refine_ls_extinction_method none
_refine_ls_goodness_of_fit_ref 1.144
_refine_ls_hydrogen_treatment undef
_refine_ls_matrix_type full
_refine_ls_number_parameters 73
_refine_ls_number_reflns 2842
_refine_ls_number_restraints 0
_refine_ls_restrained_S_all 1.144
_refine_ls_R_factor_all 0.0349
_refine_ls_R_factor_gt 0.0332
_refine_ls_shift/su_max 0.001
_refine_ls_shift/su_mean 0.000
_refine_ls_structure_factor_coef Fsqd
_refine_ls_weighting_details 'w=1/[\s^2^(Fo^2^)+(0.0328P)^2^+5.9455P] where P=(Fo^2^+2Fc^2^)/3'
_refine_ls_weighting_scheme calc
_refine_ls_wR_factor_gt 0.0739
_refine_ls_wR_factor_ref 0.0751
_reflns_number_gt 2673
_reflns_number_total 2842
_reflns_threshold_expression 'I > 2\s(I)'
_cod_data_source_file yp3254sup1.cif
_cod_data_source_block Ba5In2As3.1Sb2.9
_cod_original_formula_sum 'Ba5 In2 As3.08 Sb2.92'
_cod_database_code 2023560
_shelx_space_group_comment
;
The symmetry employed for this shelxl refinement is uniquely defined
by the following loop, which should always be used as a source of
symmetry information in preference to the above space-group names.
They are only intended as comments.
;
_shelx_estimated_absorpt_t_min 0.438
_shelx_estimated_absorpt_t_max 0.524

loop_
_space_group_symop_operation_xyz
'x, y, z'
'-x+1/2, -y, z+1/2'
'-x, y+1/2, -z'
'x+1/2, -y+1/2, -z+1/2'
'-x, -y, -z'
'x-1/2, y, -z-1/2'
'x, -y-1/2, z'
'-x-1/2, y-1/2, z-1/2'

loop_
_atom_site_type_symbol
_atom_site_label
_atom_site_fract_x
_atom_site_fract_y
_atom_site_fract_z
_atom_site_U_iso_or_equiv
_atom_site_adp_type
_atom_site_calc_flag
_atom_site_occupancy
_atom_site_disorder_assembly
_atom_site_disorder_group
Ba Ba1 0.07475(2) 0.02794(3) 0.23473(2) 0.01070(9) Uani d 1 . .
Ba Ba2 0.17496(2) 0.02161(3) 0.52828(2) 0.00955(8) Uani d 1 . .
Ba Ba3 0.16139(4) 0.250000 0.81736(4) 0.01295(10) Uani d 1 . .
In In1 0.41161(4) 0.250000 0.43221(4) 0.01098(11) Uani d 1 . .
In In2 0.30998(4) 0.250000 0.20253(4) 0.00877(11) Uani d 1 . .
As As1 0.32193(4) 0.05699(5) 0.32549(4) 0.00854(11) Uani d 1 . .
As As2 0.00273(4) 0.250000 0.41409(4) 0.00843(17) Uani d 0.286(9) . .
Sb Sb2 0.00273(4) 0.250000 0.41409(4) 0.00843(17) Uani d 0.714(9) . .
As As3 0.35545(5) 0.250000 0.62483(4) 0.00966(18) Uani d 0.358(9) . .
Sb Sb3 0.35545(5) 0.250000 0.62483(4) 0.00966(18) Uani d 0.642(9) . .
As As4 0.14444(5) 0.250000 0.06291(4) 0.00927(19) Uani d 0.440(10) . .
Sb Sb4 0.14444(5) 0.250000 0.06291(4) 0.00927(19) Uani d 0.560(10) . .
Sb Sb5 0.45374(4) 0.250000 0.88669(4) 0.00918(10) Uani d 1 . .

loop_
_atom_site_aniso_label
_atom_site_aniso_U_11
_atom_site_aniso_U_22
_atom_site_aniso_U_33
_atom_site_aniso_U_12
_atom_site_aniso_U_13
_atom_site_aniso_U_23
Ba1 0.00874(14) 0.01122(15) 0.01215(16) -0.00081(9) -0.00035(10) 0.00322(11)
Ba2 0.00998(14) 0.00892(15) 0.00974(15) -0.00079(9) -0.00004(10) 0.00045(10)
Ba3 0.0126(2) 0.00588(19) 0.0204(2) 0.000 -0.00408(16) 0.000
In1 0.0133(2) 0.0072(2) 0.0124(2) 0.000 0.00050(17) 0.000
In2 0.0103(2) 0.0063(2) 0.0097(2) 0.000 0.00012(16) 0.000
As1 0.0084(2) 0.0061(2) 0.0111(2) -0.00007(16) 0.00044(16) 0.00083(18)
As2 0.0101(3) 0.0072(3) 0.0080(3) 0.000 -0.00047(17) 0.000
Sb2 0.0101(3) 0.0072(3) 0.0080(3) 0.000 -0.00047(17) 0.000
As3 0.0131(3) 0.0075(3) 0.0084(3) 0.000 0.00053(18) 0.000
Sb3 0.0131(3) 0.0075(3) 0.0084(3) 0.000 0.00053(18) 0.000
As4 0.0092(3) 0.0077(3) 0.0110(3) 0.000 0.00101(18) 0.000
Sb4 0.0092(3) 0.0077(3) 0.0110(3) 0.000 0.00101(18) 0.000
Sb5 0.0097(2) 0.0069(2) 0.0110(2) 0.000 -0.00001(16) 0.000

loop_
_atom_type_symbol
_atom_type_description
_atom_type_scat_dispersion_real
_atom_type_scat_dispersion_imag
_atom_type_scat_source
As As 0.2758 1.3314 'International Tables Vol C Tables 4.2.6.8 and 6.1.1.4'
Ba Ba -0.6940 1.5004 'International Tables Vol C Tables 4.2.6.8 and 6.1.1.4'
In In -1.2843 0.8542 'International Tables Vol C Tables 4.2.6.8 and 6.1.1.4'
Sb Sb -1.0547 1.0104 'International Tables Vol C Tables 4.2.6.8 and 6.1.1.4'

loop_
_geom_angle_atom_site_label_1
_geom_angle_atom_site_label_2
_geom_angle_atom_site_label_3
_geom_angle_site_symmetry_1
_geom_angle_site_symmetry_3
_geom_angle
_geom_angle_publ_flag
In1 Ba1 Ba3 6_556 5_556 87.742(10) ?
In1 Ba1 In2 6_556 6_556 50.532(11) ?
In2 Ba1 Ba3 6_556 5_556 83.310(9) ?
In2 Ba1 Ba3 . 5_556 162.212(14) ?
In2 Ba1 In1 . 6_556 87.301(11) ?
In2 Ba1 In2 . 6_556 106.407(8) ?
As1 Ba1 Ba3 6_556 5_556 49.805(11) ?
As1 Ba1 Ba3 . 5_556 140.250(14) ?
As1 Ba1 In1 6_556 6_556 44.516(12) ?
As1 Ba1 In1 . 6_556 130.593(14) ?
As1 Ba1 In2 . . 43.579(12) ?
As1 Ba1 In2 6_556 6_556 40.189(12) ?
As1 Ba1 In2 6_556 . 130.813(15) ?
As1 Ba1 In2 . 6_556 126.795(15) ?
As1 Ba1 As1 6_556 . 166.951(19) ?
As1 Ba1 As2 6_556 . 82.792(15) ?
As1 Ba1 As2 . . 84.536(15) ?
As1 Ba1 As3 6_556 2_554 102.127(16) ?
As1 Ba1 As3 . 2_554 90.886(15) ?
As1 Ba1 As4 . . 88.136(15) ?
As1 Ba1 As4 6_556 . 89.957(15) ?
As1 Ba1 Sb5 6_556 2_554 97.564(14) ?
As1 Ba1 Sb5 . 2_554 86.873(14) ?
As2 Ba1 Ba3 . 5_556 114.246(12) ?
As2 Ba1 In1 . 6_556 83.305(12) ?
As2 Ba1 In2 . 6_556 43.320(11) ?
As2 Ba1 In2 . . 82.098(12) ?
As2 Ba1 Sb5 . 2_554 96.196(12) ?
As3 Ba1 Ba3 2_554 5_556 59.857(12) ?
As3 Ba1 In1 2_554 6_556 112.898(14) ?
As3 Ba1 In2 2_554 6_556 141.619(14) ?
As3 Ba1 In2 2_554 . 106.809(13) ?
As3 Ba1 As2 2_554 . 161.406(15) ?
As3 Ba1 As4 2_554 . 102.501(14) ?
As3 Ba1 Sb5 2_554 2_554 65.506(12) ?
As4 Ba1 Ba3 . 5_556 122.103(14) ?
As4 Ba1 In1 . 6_556 45.940(12) ?
As4 Ba1 In2 . . 45.638(12) ?
As4 Ba1 In2 . 6_556 87.423(12) ?
As4 Ba1 As2 . . 95.368(12) ?
As4 Ba1 Sb5 . 2_554 166.907(14) ?
Sb5 Ba1 Ba3 2_554 5_556 57.693(10) ?
Sb5 Ba1 In1 2_554 6_556 141.986(13) ?
Sb5 Ba1 In2 2_554 6_556 105.237(12) ?
Sb5 Ba1 In2 2_554 . 130.447(13) ?
In1 Ba2 Ba1 . 2 76.466(10) ?
In2 Ba2 Ba1 2 2 55.764(10) ?
In2 Ba2 In1 2 . 129.494(13) ?
In2 Ba2 Sb5 2 6_557 108.719(12) ?
In2 Ba2 Sb5 2 2_554 76.942(11) ?
As1 Ba2 Ba1 . 2 100.427(12) ?
As1 Ba2 In1 . . 42.632(12) ?
As1 Ba2 In2 . 2 126.416(15) ?
As1 Ba2 As2 . 5_556 125.894(15) ?
As1 Ba2 As2 . . 83.023(14) ?
As1 Ba2 As3 . . 84.162(15) ?
As1 Ba2 As4 . 2 82.378(14) ?
As1 Ba2 Sb5 . 2_554 83.190(13) ?
As1 Ba2 Sb5 . 6_557 124.820(14) ?
As2 Ba2 Ba1 . 2 144.328(12) ?
As2 Ba2 Ba1 5_556 2 101.058(12) ?
As2 Ba2 In1 . . 83.191(12) ?
As2 Ba2 In1 5_556 . 165.700(12) ?
As2 Ba2 In2 . 2 145.850(14) ?
As2 Ba2 In2 5_556 2 45.374(11) ?
As2 Ba2 As2 . 5_556 105.396(9) ?
As2 Ba2 As4 . 2 161.078(15) ?
As2 Ba2 Sb5 . 6_557 44.525(11) ?
As2 Ba2 Sb5 . 2_554 91.948(11) ?
As2 Ba2 Sb5 5_556 6_557 90.005(10) ?
As2 Ba2 Sb5 5_556 2_554 43.975(11) ?
As3 Ba2 Ba1 . 2 51.142(9) ?
As3 Ba2 In1 . . 42.073(12) ?
As3 Ba2 In2 . 2 104.386(13) ?
As3 Ba2 As2 . . 94.588(11) ?
As3 Ba2 As2 . 5_556 145.087(15) ?
As3 Ba2 As4 . 2 95.833(12) ?
As3 Ba2 Sb5 . 6_557 84.482(11) ?
As3 Ba2 Sb5 . 2_554 164.946(14) ?
As4 Ba2 Ba1 2 2 51.086(10) ?
As4 Ba2 In1 2 . 94.082(11) ?
As4 Ba2 In2 2 2 44.510(12) ?
As4 Ba2 As2 2 5_556 74.045(12) ?
As4 Ba2 Sb5 2 6_557 152.532(15) ?
As4 Ba2 Sb5 2 2_554 74.422(11) ?
Sb5 Ba2 Ba1 2_554 2 123.718(11) ?
Sb5 Ba2 Ba1 6_557 2 113.056(12) ?
Sb5 Ba2 In1 6_557 . 103.972(10) ?
Sb5 Ba2 In1 2_554 . 125.822(13) ?
Sb5 Ba2 Sb5 2_554 6_557 109.511(9) ?
Ba1 Ba3 Ba1 3_556 8_666 90.148(7) ?
Ba1 Ba3 Ba1 5_556 2 90.148(7) ?
Ba1 Ba3 Ba1 5_556 8_666 155.351(13) ?
Ba1 Ba3 Ba1 3_556 2 155.351(13) ?
Ba1 Ba3 Ba1 8_666 2 80.790(11) ?
Ba1 Ba3 Ba1 5_556 3_556 88.733(12) ?
As1 Ba3 Ba1 8_666 5_556 138.356(16) ?
As1 Ba3 Ba1 2 5_556 49.642(10) ?
As1 Ba3 Ba1 2 8_666 127.556(15) ?
As1 Ba3 Ba1 2 3_556 138.356(16) ?
As1 Ba3 Ba1 8_666 8_666 46.906(11) ?
As1 Ba3 Ba1 8_666 2 127.556(16) ?
As1 Ba3 Ba1 2 2 46.906(11) ?
As1 Ba3 Ba1 8_666 3_556 49.642(10) ?
As1 Ba3 As1 8_666 2 171.73(2) ?
As1 Ba3 As3 8_666 6_557 93.143(12) ?
As1 Ba3 As3 2 . 89.039(13) ?
As1 Ba3 As3 2 6_557 93.143(12) ?
As1 Ba3 As3 8_666 . 89.039(13) ?
As1 Ba3 As4 8_666 1_556 88.251(13) ?
As1 Ba3 As4 2 1_556 88.251(13) ?
As1 Ba3 Sb5 8_666 6_557 93.906(12) ?
As1 Ba3 Sb5 8_666 . 85.983(12) ?
As1 Ba3 Sb5 2 6_557 93.906(12) ?
As1 Ba3 Sb5 2 . 85.983(12) ?
As3 Ba3 Ba1 6_557 3_556 49.937(8) ?
As3 Ba3 Ba1 . 3_556 109.715(12) ?
As3 Ba3 Ba1 6_557 2 139.052(6) ?
As3 Ba3 Ba1 . 5_556 109.715(13) ?
As3 Ba3 Ba1 . 2 48.071(8) ?
As3 Ba3 Ba1 . 8_666 48.071(8) ?
As3 Ba3 Ba1 6_557 8_666 139.052(6) ?
As3 Ba3 Ba1 6_557 5_556 49.937(8) ?
As3 Ba3 As3 . 6_557 143.956(17) ?
As3 Ba3 Sb5 . . 62.838(14) ?
As3 Ba3 Sb5 . 6_557 84.310(16) ?
As4 Ba3 Ba1 1_556 3_556 97.366(12) ?
As4 Ba3 Ba1 1_556 5_556 97.366(12) ?
As4 Ba3 Ba1 1_556 8_666 107.194(12) ?
As4 Ba3 Ba1 1_556 2 107.194(12) ?
As4 Ba3 As3 1_556 6_557 74.533(16) ?
As4 Ba3 As3 1_556 . 141.511(19) ?
As4 Ba3 Sb5 1_556 . 78.673(16) ?
As4 Ba3 Sb5 1_556 6_557 134.179(18) ?
Sb5 Ba3 Ba1 . 3_556 135.625(6) ?
Sb5 Ba3 Ba1 . 2 50.938(8) ?
Sb5 Ba3 Ba1 6_557 8_666 107.299(12) ?
Sb5 Ba3 Ba1 . 8_666 50.938(8) ?
Sb5 Ba3 Ba1 6_557 2 107.299(12) ?
Sb5 Ba3 Ba1 6_557 3_556 53.578(8) ?
Sb5 Ba3 Ba1 . 5_556 135.625(6) ?
Sb5 Ba3 Ba1 6_557 5_556 53.578(8) ?
Sb5 Ba3 As3 . 6_557 153.206(19) ?
Sb5 Ba3 As3 6_557 6_557 59.646(13) ?
Sb5 Ba3 Sb5 . 6_557 147.147(17) ?
Ba1 In1 Ba1 6_656 4 74.940(14) ?
Ba1 In1 Ba2 6_656 . 102.227(8) ?
Ba1 In1 Ba2 4 . 160.586(17) ?
Ba1 In1 Ba2 6_656 7_565 160.586(17) ?
Ba1 In1 Ba2 4 7_565 102.227(8) ?
Ba2 In1 Ba2 7_565 . 73.899(13) ?
As1 In1 Ba1 7_565 6_656 109.94(2) ?
As1 In1 Ba1 7_565 4 55.840(13) ?
As1 In1 Ba1 . 4 109.95(2) ?
As1 In1 Ba1 . 6_656 55.841(13) ?
As1 In1 Ba2 7_565 7_565 55.819(14) ?
As1 In1 Ba2 7_565 . 109.274(19) ?
As1 In1 Ba2 . 7_565 109.274(19) ?
As1 In1 Ba2 . . 55.819(14) ?
As1 In1 As1 . 7_565 95.78(3) ?
As1 In1 As4 . 6_656 114.529(18) ?
As1 In1 As4 7_565 6_656 114.528(18) ?
As3 In1 Ba1 . 4 135.241(13) ?
As3 In1 Ba1 . 6_656 135.241(13) ?
As3 In1 Ba2 . 7_565 59.785(13) ?
As3 In1 Ba2 . . 59.785(13) ?
As3 In1 As1 . 7_565 114.663(19) ?
As3 In1 As1 . . 114.662(19) ?
As3 In1 As4 . 6_656 103.26(2) ?
As4 In1 Ba1 6_656 6_656 59.468(13) ?
As4 In1 Ba1 6_656 4 59.468(13) ?
As4 In1 Ba2 6_656 7_565 136.031(13) ?
As4 In1 Ba2 6_656 . 136.031(12) ?
Ba1 In2 Ba1 . 6_656 103.454(8) ?
Ba1 In2 Ba1 . 4 160.777(15) ?
Ba1 In2 Ba1 7_565 4 103.454(8) ?
Ba1 In2 Ba1 4 6_656 69.513(12) ?
Ba1 In2 Ba1 7_565 6_656 160.778(15) ?
Ba1 In2 Ba1 7_565 . 77.232(14) ?
Ba2 In2 Ba1 2_554 . 68.689(8) ?
Ba2 In2 Ba1 8_665 7_565 68.689(8) ?
Ba2 In2 Ba1 8_665 6_656 122.142(14) ?
Ba2 In2 Ba1 8_665 . 126.288(15) ?
Ba2 In2 Ba1 2_554 6_656 70.087(8) ?
Ba2 In2 Ba1 8_665 4 70.087(8) ?
Ba2 In2 Ba1 2_554 7_565 126.288(15) ?
Ba2 In2 Ba1 2_554 4 122.142(14) ?
Ba2 In2 Ba2 2_554 8_665 99.872(16) ?
As1 In2 Ba1 . 6_656 51.974(13) ?
As1 In2 Ba1 . 4 105.002(19) ?
As1 In2 Ba1 7_565 7_565 59.233(14) ?
As1 In2 Ba1 7_565 4 51.973(13) ?
As1 In2 Ba1 . 7_565 116.50(2) ?
As1 In2 Ba1 7_565 . 116.50(2) ?
As1 In2 Ba1 7_565 6_656 105.001(19) ?
As1 In2 Ba1 . . 59.232(13) ?
As1 In2 Ba2 7_565 2_554 173.97(2) ?
As1 In2 Ba2 . 8_665 173.97(2) ?
As1 In2 Ba2 . 2_554 79.630(13) ?
As1 In2 Ba2 7_565 8_665 79.630(13) ?
As1 In2 As1 7_565 . 100.22(3) ?
As1 In2 As2 7_565 6_656 108.187(18) ?
As1 In2 As2 . 6_656 108.188(18) ?
As1 In2 As4 . . 118.609(17) ?
As1 In2 As4 7_565 . 118.609(17) ?
As2 In2 Ba1 6_656 4 57.340(12) ?
As2 In2 Ba1 6_656 7_565 134.903(12) ?
As2 In2 Ba1 6_656 . 134.903(12) ?
As2 In2 Ba1 6_656 6_656 57.340(12) ?
As2 In2 Ba2 6_656 2_554 66.373(11) ?
As2 In2 Ba2 6_656 8_665 66.373(11) ?
As4 In2 Ba1 . 6_656 136.228(13) ?
As4 In2 Ba1 . 4 136.228(13) ?
As4 In2 Ba1 . . 61.277(13) ?
As4 In2 Ba1 . 7_565 61.276(13) ?
As4 In2 Ba2 . 8_665 66.151(12) ?
As4 In2 Ba2 . 2_554 66.151(12) ?
As4 In2 As2 . 6_656 102.57(2) ?
Ba1 As1 Ba1 6_656 . 141.283(18) ?
Ba1 As1 Ba2 . . 78.905(14) ?
Ba1 As1 Ba2 6_656 . 136.304(19) ?
Ba1 As1 Ba3 6_656 2_554 80.552(15) ?
Ba3 As1 Ba1 2_554 . 87.298(16) ?
Ba3 As1 Ba2 2_554 . 87.246(16) ?
In1 As1 Ba1 . . 129.98(2) ?
In1 As1 Ba1 . 6_656 79.643(18) ?
In1 As1 Ba2 . . 81.549(18) ?
In1 As1 Ba3 . 2_554 137.13(2) ?
In2 As1 Ba1 . 6_656 87.836(19) ?
In2 As1 Ba1 . . 77.189(17) ?
In2 As1 Ba2 . . 126.04(2) ?
In2 As1 Ba3 . 2_554 138.31(2) ?
In2 As1 In1 . . 78.208(19) ?
Ba1 As2 Ba1 . 7_565 83.439(16) ?
Ba1 As2 Ba2 . 7_565 127.442(17) ?
Ba1 As2 Ba2 7_565 3_556 77.547(8) ?
Ba1 As2 Ba2 7_565 5_556 144.791(17) ?
Ba1 As2 Ba2 7_565 7_565 73.217(9) ?
Ba1 As2 Ba2 . 5_556 77.547(8) ?
Ba1 As2 Ba2 . . 73.217(9) ?
Ba1 As2 Ba2 . 3_556 144.791(17) ?
Ba1 As2 Ba2 7_565 . 127.442(17) ?
Ba2 As2 Ba2 7_565 3_556 74.604(9) ?
Ba2 As2 Ba2 . 5_556 74.604(9) ?
Ba2 As2 Ba2 5_556 3_556 101.773(16) ?
Ba2 As2 Ba2 7_565 5_556 141.262(16) ?
Ba2 As2 Ba2 . 3_556 141.261(16) ?
Ba2 As2 Ba2 7_565 . 84.711(15) ?
In2 As2 Ba1 6_556 . 79.341(14) ?
In2 As2 Ba1 6_556 7_565 79.341(14) ?
In2 As2 Ba2 6_556 . 137.586(8) ?
In2 As2 Ba2 6_556 5_556 68.254(11) ?
In2 As2 Ba2 6_556 7_565 137.586(8) ?
In2 As2 Ba2 6_556 3_556 68.254(12) ?
Sb5 As2 Ba1 6_557 7_565 137.756(8) ?
Sb5 As2 Ba1 6_557 . 137.755(8) ?
Sb5 As2 Ba2 6_557 . 72.390(13) ?
Sb5 As2 Ba2 6_557 5_556 70.277(12) ?
Sb5 As2 Ba2 6_557 7_565 72.391(13) ?
Sb5 As2 Ba2 6_557 3_556 70.277(12) ?
Sb5 As2 In2 6_557 6_556 111.69(2) ?
Ba1 As3 Ba1 8_666 2 118.56(2) ?
Ba1 As3 Ba2 2 . 74.953(8) ?
Ba1 As3 Ba2 2 7_565 155.624(18) ?
Ba1 As3 Ba2 8_666 7_565 74.953(8) ?
Ba1 As3 Ba2 8_666 . 155.624(18) ?
Ba1 As3 Ba3 2 . 80.721(12) ?
Ba1 As3 Ba3 2 6_657 70.206(11) ?
Ba1 As3 Ba3 8_666 . 80.721(12) ?
Ba1 As3 Ba3 8_666 6_657 70.206(11) ?
Ba2 As3 Ba2 . 7_565 85.808(16) ?
Ba2 As3 Ba3 . . 81.877(13) ?
Ba2 As3 Ba3 7_565 6_657 133.849(10) ?
Ba2 As3 Ba3 7_565 . 81.877(13) ?
Ba2 As3 Ba3 . 6_657 133.849(10) ?
Ba3 As3 Ba3 . 6_657 120.082(16) ?
In1 As3 Ba1 . 2 111.488(13) ?
In1 As3 Ba1 . 8_666 111.488(13) ?
In1 As3 Ba2 . . 78.142(15) ?
In1 As3 Ba2 . 7_565 78.142(15) ?
In1 As3 Ba3 . 6_657 87.33(2) ?
In1 As3 Ba3 . . 152.59(2) ?
Ba1 As4 Ba1 7_565 . 85.825(17) ?
Ba1 As4 Ba2 7_565 2_554 140.786(19) ?
Ba1 As4 Ba2 . 2_554 73.057(9) ?
Ba1 As4 Ba2 7_565 8_665 73.057(8) ?
Ba1 As4 Ba2 . 8_665 140.786(19) ?
Ba2 As4 Ba2 8_665 2_554 103.065(17) ?
Ba3 As4 Ba1 1_554 7_565 134.636(10) ?
Ba3 As4 Ba1 1_554 . 134.636(10) ?
Ba3 As4 Ba2 1_554 8_665 80.347(12) ?
Ba3 As4 Ba2 1_554 2_554 80.346(12) ?
In1 As4 Ba1 6_556 7_565 74.591(14) ?
In1 As4 Ba1 6_556 . 74.591(14) ?
In1 As4 Ba2 6_556 8_665 127.670(9) ?
In1 As4 Ba2 6_556 2_554 127.670(9) ?
In1 As4 Ba3 6_556 1_554 94.87(2) ?
In2 As4 Ba1 . 7_565 73.085(15) ?
In2 As4 Ba1 . . 73.085(15) ?
In2 As4 Ba2 . 8_665 69.339(12) ?
In2 As4 Ba2 . 2_554 69.339(12) ?
In2 As4 Ba3 . 1_554 129.81(2) ?
In2 As4 In1 . 6_556 135.32(3) ?
Ba1 Sb5 Ba1 2 8_666 108.150(17) ?
Ba1 Sb5 Ba2 8_666 4_556 74.708(8) ?
Ba1 Sb5 Ba2 2 2 69.352(8) ?
Ba1 Sb5 Ba2 8_666 2 149.825(16) ?
Ba1 Sb5 Ba2 2 6_657 74.708(8) ?
Ba1 Sb5 Ba2 8_666 8_666 69.352(8) ?
Ba1 Sb5 Ba2 8_666 6_657 139.204(15) ?
Ba1 Sb5 Ba2 2 8_666 149.825(16) ?
Ba1 Sb5 Ba2 2 4_556 139.204(15) ?
Ba1 Sb5 Ba3 2 6_657 68.728(10) ?
Ba1 Sb5 Ba3 8_666 . 75.989(10) ?
Ba1 Sb5 Ba3 8_666 6_657 68.728(10) ?
Ba1 Sb5 Ba3 2 . 75.989(10) ?
Ba2 Sb5 Ba2 8_666 2 97.443(15) ?
Ba2 Sb5 Ba2 2 4_556 127.831(14) ?
Ba2 Sb5 Ba2 8_666 4_556 70.489(9) ?
Ba2 Sb5 Ba2 2 6_657 70.489(9) ?
Ba2 Sb5 Ba2 8_666 6_657 127.831(14) ?
Ba2 Sb5 Ba2 4_556 6_657 78.142(13) ?
Ba3 Sb5 Ba2 6_657 8_666 131.200(7) ?
Ba3 Sb5 Ba2 . 6_657 140.176(7) ?
Ba3 Sb5 Ba2 6_657 2 131.200(7) ?
Ba3 Sb5 Ba2 . 2 74.286(10) ?
Ba3 Sb5 Ba2 6_657 4_556 75.343(11) ?
Ba3 Sb5 Ba2 6_657 6_657 75.343(11) ?
Ba3 Sb5 Ba2 . 8_666 74.286(10) ?
Ba3 Sb5 Ba2 . 4_556 140.176(7) ?
Ba3 Sb5 Ba3 . 6_657 117.434(14) ?
As2 Sb5 Ba1 6_657 8_666 125.872(8) ?
As2 Sb5 Ba1 6_657 2 125.872(8) ?
As2 Sb5 Ba2 6_657 6_657 63.084(12) ?
As2 Sb5 Ba2 6_657 4_556 63.084(12) ?
As2 Sb5 Ba2 6_657 2 65.748(11) ?
As2 Sb5 Ba2 6_657 8_666 65.748(11) ?
As2 Sb5 Ba3 6_657 6_657 125.31(2) ?
As2 Sb5 Ba3 6_657 . 117.25(2) ?

loop_
_geom_bond_atom_site_label_1
_geom_bond_atom_site_label_2
_geom_bond_site_symmetry_2
_geom_bond_distance
_geom_bond_publ_flag
Ba1 Ba3 5_556 4.1834(4) ?
Ba1 In1 6_556 3.8419(5) ?
Ba1 In2 . 3.7449(5) ?
Ba1 In2 6_556 4.0996(5) ?
Ba1 As1 6_556 3.2317(6) ?
Ba1 As1 . 3.2999(6) ?
Ba1 As2 . 3.5120(5) ?
Ba1 As3 2_554 3.4028(4) ?
Ba1 As4 . 3.4326(5) ?
Ba1 Sb5 2_554 3.6124(4) ?
Ba2 In1 . 3.9990(5) ?
Ba2 In2 2 3.7352(5) ?
Ba2 As1 . 3.3445(6) ?
Ba2 As2 5_556 3.6843(5) ?
Ba2 As2 . 3.5679(5) ?
Ba2 As3 . 3.5310(5) ?
Ba2 As4 2 3.6511(5) ?
Ba2 Sb5 2_554 3.8039(5) ?
Ba2 Sb5 6_557 3.8138(5) ?
Ba3 As1 8_666 3.2395(5) ?
Ba3 As1 2 3.2395(5) ?
Ba3 As3 6_557 3.8449(7) ?
Ba3 As3 . 3.5649(8) ?
Ba3 As4 1_556 3.3841(8) ?
Ba3 Sb5 6_557 3.7944(7) ?
Ba3 Sb5 . 3.7192(7) ?
In1 As1 . 2.7382(6) ?
In1 As1 7_565 2.7382(6) ?
In1 As3 . 2.7380(8) ?
In1 As4 6_656 2.8637(8) ?
In2 As1 7_565 2.6474(6) ?
In2 As1 . 2.6475(6) ?
In2 As2 6_656 2.8620(7) ?
In2 As4 . 2.7985(8) ?
As2 Sb5 6_557 2.8058(7) ?

_cod_database_fobs_code 2023560
